data_7120429
loop_
_publ_author_name
'Mamada, Masashi'
'Minami, Tsuyoshi'
'Katagiri, Hiroshi'
'Omiya, Takafumi'
'Tokito, Shizuo'

_publ_section_title
;
 One-step, green synthesis of a supramolecular organogelator based on
 mellitic triimide for the recognition of aromatic compounds
;
_journal_name_full 'Chem. Commun.'
_journal_paper_doi 10.1039/C7CC04876A
_journal_year 2017
_chemical_formula_moiety 'C33 H21 N3 O6, C5 H5 N'
_chemical_formula_sum 'C38 H26 N4 O6'
_chemical_formula_weight 634.63
_chemical_name_systematic
; 
 ? 
;
_space_group_crystal_system trigonal
_space_group_IT_number 148
_space_group_name_Hall '-R 3'
_space_group_name_H-M_alt 'R -3 :H'
_symmetry_space_group_name_Hall '-R 3'
_symmetry_space_group_name_H-M 'R -3 :H'
_atom_sites_solution_hydrogens geom
_atom_sites_solution_primary direct
_atom_sites_solution_secondary difmap
_audit_creation_method SHELXL-97
_audit_update_record
;
2017-06-22 deposited with the CCDC.
2017-07-11 downloaded from the CCDC.
;
_cell_angle_alpha 90.00
_cell_angle_beta 90.00
_cell_angle_gamma 120.00
_cell_formula_units_Z 6
_cell_length_a 11.1856(6)
_cell_length_b 11.1856(6)
_cell_length_c 42.522(3)
_cell_measurement_reflns_used 4162
_cell_measurement_temperature 113(2)
_cell_measurement_theta_max 30.4
_cell_measurement_theta_min 2.2
_cell_volume 4607.5(5)
_computing_cell_refinement 'CrystalClear (Rigaku Inc., 2008)'
_computing_data_collection 'CrystalClear (Rigaku Inc., 2008)'
_computing_data_reduction 'CrystalClear (Rigaku Inc., 2008)'
_computing_molecular_graphics 'PLATON (Spek, 2009)'
_computing_publication_material 'Yadokari-XG 2009 (Wakita, Kabuto et al., 2009)'
_computing_structure_refinement 'SHELXL-97 (Sheldrick, 2014)'
_computing_structure_solution 'SHELXS-97 (Sheldrick, 2008)'
_diffrn_ambient_temperature 113(2)
_diffrn_detector_area_resol_mean 28.5714
_diffrn_measured_fraction_theta_full 0.996
_diffrn_measured_fraction_theta_max 0.996
_diffrn_measurement_device 'Rigaku Saturn'
_diffrn_measurement_method \w
_diffrn_radiation_detector CCD
_diffrn_radiation_monochromator 'Graphite Monochromator'
_diffrn_radiation_source 'Rotating Anode'
_diffrn_radiation_type MoK\a
_diffrn_radiation_wavelength 0.71075
_diffrn_reflns_av_R_equivalents 0.0348
_diffrn_reflns_av_sigmaI/netI 0.0165
_diffrn_reflns_limit_h_max 13
_diffrn_reflns_limit_h_min -13
_diffrn_reflns_limit_k_max 13
_diffrn_reflns_limit_k_min -13
_diffrn_reflns_limit_l_max 51
_diffrn_reflns_limit_l_min -51
_diffrn_reflns_number 17928
_diffrn_reflns_theta_full 25.50
_diffrn_reflns_theta_max 25.50
_diffrn_reflns_theta_min 3.92
_exptl_absorpt_coefficient_mu 0.095
_exptl_absorpt_correction_T_max 1.000
_exptl_absorpt_correction_T_min 0.654
_exptl_absorpt_correction_type multi-scan
_exptl_absorpt_process_details '(REQAB; Jacobson, 1998)'
_exptl_crystal_colour Colorless
_exptl_crystal_density_diffrn 1.372
_exptl_crystal_density_method 'not measured'
_exptl_crystal_description Prism
_exptl_crystal_F_000 1980
_exptl_crystal_size_max 0.55
_exptl_crystal_size_mid 0.35
_exptl_crystal_size_min 0.15
_refine_diff_density_max 0.568
_refine_diff_density_min -0.152
_refine_diff_density_rms 0.046
_refine_ls_extinction_method none
_refine_ls_goodness_of_fit_ref 1.127
_refine_ls_hydrogen_treatment mixed
_refine_ls_matrix_type full
_refine_ls_number_parameters 211
_refine_ls_number_reflns 1910
_refine_ls_number_restraints 168
_refine_ls_restrained_S_all 1.076
_refine_ls_R_factor_all 0.0554
_refine_ls_R_factor_gt 0.0487
_refine_ls_shift/su_max 0.027
_refine_ls_shift/su_mean 0.005
_refine_ls_structure_factor_coef Fsqd
_refine_ls_weighting_details 'calc w=1/[\s^2^(Fo^2^)+(0.0600P)^2^+6.6243P] where P=(Fo^2^+2Fc^2^)/3'
_refine_ls_weighting_scheme calc
_refine_ls_wR_factor_gt 0.1217
_refine_ls_wR_factor_ref 0.1268
_reflns_number_gt 1744
_reflns_number_total 1910
_reflns_threshold_expression >2sigma(I)
_cod_data_source_file c7cc04876a2.cif
_cod_data_source_block H-pyridine
_cod_depositor_comments
;
The following automatic conversions were performed:

'_exptl_absorpt_correction_type' value 'Multi-scan' changed to
'multi-scan' according to
/home/data/users/saulius/crontab/automatic-downloads/rss-feeds/RSC/lib/dictionaries/cif_core.dic
dictionary named 'cif_core.dic' version 2.4.2 from 2011-04-26.

Automatic conversion script
Id: cif_fix_values 4973 2017-02-22 13:04:09Z antanas 
;
_cod_database_code 7120429

loop_
_symmetry_equiv_pos_as_xyz
'x, y, z'
'-y, x-y, z'
'-x+y, -x, z'
'x+2/3, y+1/3, z+1/3'
'-y+2/3, x-y+1/3, z+1/3'
'-x+y+2/3, -x+1/3, z+1/3'
'x+1/3, y+2/3, z+2/3'
'-y+1/3, x-y+2/3, z+2/3'
'-x+y+1/3, -x+2/3, z+2/3'
'-x, -y, -z'
'y, -x+y, -z'
'x-y, x, -z'
'-x+2/3, -y+1/3, -z+1/3'
'y+2/3, -x+y+1/3, -z+1/3'
'x-y+2/3, x+1/3, -z+1/3'
'-x+1/3, -y+2/3, -z+2/3'
'y+1/3, -x+y+2/3, -z+2/3'
'x-y+1/3, x+2/3, -z+2/3'

loop_
_atom_site_label
_atom_site_type_symbol
_atom_site_fract_x
_atom_site_fract_y
_atom_site_fract_z
_atom_site_U_iso_or_equiv
_atom_site_adp_type
_atom_site_occupancy
_atom_site_symmetry_multiplicity
_atom_site_calc_flag
_atom_site_refinement_flags
_atom_site_disorder_assembly
_atom_site_disorder_group
C1 C 0.73179(16) 0.47690(16) 0.13478(4) 0.0213(4) Uani 1 1 d . . .
C2 C 0.58712(16) 0.39734(16) 0.13483(4) 0.0217(4) Uani 1 1 d . . .
C3 C 0.53149(17) 0.49396(17) 0.13159(4) 0.0253(4) Uani 1 1 d . . .
N1 N 0.64665(15) 0.62507(14) 0.12896(3) 0.0264(4) Uani 1 1 d . . .
C4 C 0.77083(17) 0.62618(17) 0.13176(4) 0.0242(4) Uani 1 1 d . . .
O1 O 0.41305(13) 0.46802(14) 0.13106(3) 0.0354(4) Uani 1 1 d . . .
O2 O 0.88351(12) 0.72848(12) 0.13169(3) 0.0312(3) Uani 1 1 d . . .
C5 C 0.6380(2) 0.75009(18) 0.12284(4) 0.0311(4) Uani 1 1 d . . .
H5 H 0.7141 0.8295 0.1339 0.037 Uiso 1 1 calc R . .
H5A H 0.5496 0.7371 0.1312 0.037 Uiso 1 1 calc R . .
C6 C 0.64712(19) 0.78114(19) 0.08793(4) 0.0308(4) Uani 1 1 d . . .
C7 C 0.5396(2) 0.6965(2) 0.06775(5) 0.0430(5) Uani 1 1 d . . .
H7 H 0.4591 0.6190 0.0760 0.052 Uiso 1 1 calc R . .
C8 C 0.5488(2) 0.7241(3) 0.03594(5) 0.0513(6) Uani 1 1 d . . .
H8 H 0.4756 0.6646 0.0223 0.062 Uiso 1 1 calc R . .
C9 C 0.6640(3) 0.8377(3) 0.02379(5) 0.0506(6) Uani 1 1 d . . .
H9 H 0.6695 0.8579 0.0020 0.061 Uiso 1 1 calc R . .
C10 C 0.7711(3) 0.9218(3) 0.04367(5) 0.0510(6) Uani 1 1 d . . .
H10 H 0.8509 0.9997 0.0354 0.061 Uiso 1 1 calc R . .
C11 C 0.7630(2) 0.8935(2) 0.07552(5) 0.0405(5) Uani 1 1 d . . .
H11 H 0.8375 0.9518 0.0889 0.049 Uiso 1 1 calc R . .
N2 N 0.659(3) 0.219(2) 0.0533(6) 0.0586(15) Uani 0.17 1 d PGU A -1
C12 C 0.795(3) 0.327(3) 0.0509(7) 0.0586(15) Uani 0.17 1 d PGU A -1
H12 H 0.8676 0.3069 0.0489 0.070 Uiso 0.17 1 calc PR A -1
C13 C 0.823(2) 0.463(3) 0.0513(9) 0.0590(15) Uani 0.17 1 d PGU A -1
H13 H 0.9161 0.5360 0.0496 0.071 Uiso 0.17 1 calc PR A -1
C14 C 0.717(2) 0.4915(17) 0.0541(8) 0.0589(15) Uani 0.17 1 d PGU A -1
H14 H 0.7362 0.5845 0.0544 0.071 Uiso 0.17 1 calc PR A -1
C15 C 0.581(2) 0.3842(14) 0.0566(6) 0.0588(15) Uani 0.17 1 d PGU A -1
H15 H 0.5079 0.4039 0.0585 0.071 Uiso 0.17 1 calc PR A -1
C16 C 0.552(2) 0.2481(15) 0.0562(6) 0.0584(15) Uani 0.17 1 d PGU A -1
H16 H 0.4595 0.1747 0.0579 0.070 Uiso 0.17 1 calc PR A -1
N3 N 0.7460(19) 0.5186(15) 0.0535(5) 0.0590(15) Uani 0.17 1 d PGU B -2
C17 C 0.6058(19) 0.4222(15) 0.0534(4) 0.0589(15) Uani 0.17 1 d PGU B -2
H17 H 0.5399 0.4521 0.0539 0.071 Uiso 0.17 1 calc PR B -2
C18 C 0.562(2) 0.2820(14) 0.0527(4) 0.0586(15) Uani 0.17 1 d PGU B -2
H18 H 0.4662 0.2160 0.0526 0.070 Uiso 0.17 1 calc PR B -2
C19 C 0.659(3) 0.2382(18) 0.0520(6) 0.0586(15) Uani 0.17 1 d PGU B -2
H19 H 0.6286 0.1424 0.0515 0.070 Uiso 0.17 1 calc PR B -2
C20 C 0.799(3) 0.335(3) 0.0520(8) 0.0586(15) Uani 0.17 1 d PGU B -2
H20 H 0.8647 0.3048 0.0515 0.070 Uiso 0.17 1 calc PR B -2
C21 C 0.842(2) 0.475(2) 0.0528(8) 0.0589(15) Uani 0.17 1 d PGU B -2
H21 H 0.9383 0.5408 0.0528 0.071 Uiso 0.17 1 calc PR B -2

loop_
_atom_site_aniso_label
_atom_site_aniso_U_11
_atom_site_aniso_U_22
_atom_site_aniso_U_33
_atom_site_aniso_U_23
_atom_site_aniso_U_13
_atom_site_aniso_U_12
C1 0.0220(8) 0.0203(8) 0.0205(8) -0.0003(6) -0.0011(6) 0.0097(7)
C2 0.0224(8) 0.0235(8) 0.0207(8) -0.0015(6) -0.0005(6) 0.0126(7)
C3 0.0266(9) 0.0269(9) 0.0259(8) -0.0028(6) -0.0012(7) 0.0159(7)
N1 0.0303(8) 0.0220(7) 0.0306(8) -0.0014(6) -0.0015(6) 0.0160(6)
C4 0.0279(9) 0.0226(9) 0.0220(8) -0.0008(6) -0.0010(6) 0.0126(7)
O1 0.0264(7) 0.0358(7) 0.0504(8) -0.0018(6) -0.0014(6) 0.0204(6)
O2 0.0288(7) 0.0200(6) 0.0384(7) 0.0002(5) -0.0010(5) 0.0075(5)
C5 0.0410(10) 0.0253(9) 0.0348(10) -0.0007(7) -0.0008(8) 0.0224(8)
C6 0.0399(10) 0.0310(9) 0.0339(10) -0.0006(7) 0.0005(8) 0.0270(9)
C7 0.0420(12) 0.0470(12) 0.0394(11) 0.0026(9) -0.0019(9) 0.0218(10)
C8 0.0539(14) 0.0633(15) 0.0402(12) -0.0052(10) -0.0109(10) 0.0318(12)
C9 0.0618(15) 0.0695(16) 0.0336(11) 0.0075(10) 0.0053(10) 0.0426(13)
C10 0.0539(14) 0.0551(14) 0.0445(12) 0.0143(10) 0.0091(10) 0.0276(12)
C11 0.0459(12) 0.0366(11) 0.0411(11) 0.0012(8) -0.0008(9) 0.0223(10)
N2 0.089(5) 0.064(4) 0.0323(18) 0.017(2) 0.004(2) 0.045(3)
C12 0.089(5) 0.064(4) 0.0322(18) 0.017(2) 0.004(2) 0.045(3)
C13 0.089(5) 0.064(4) 0.0323(18) 0.017(2) 0.004(2) 0.045(3)
C14 0.089(5) 0.064(4) 0.0323(18) 0.017(2) 0.004(2) 0.045(3)
C15 0.089(5) 0.064(4) 0.0324(19) 0.017(2) 0.004(2) 0.045(3)
C16 0.089(5) 0.064(4) 0.0322(19) 0.017(2) 0.004(2) 0.045(3)
N3 0.089(5) 0.065(4) 0.0324(19) 0.018(2) 0.004(2) 0.045(3)
C17 0.089(5) 0.064(4) 0.0323(19) 0.017(2) 0.004(2) 0.045(3)
C18 0.089(5) 0.064(4) 0.0323(19) 0.017(2) 0.004(2) 0.045(3)
C19 0.089(5) 0.064(4) 0.0323(18) 0.017(2) 0.004(2) 0.045(3)
C20 0.089(5) 0.064(4) 0.0322(18) 0.017(2) 0.004(2) 0.045(3)
C21 0.089(5) 0.064(4) 0.0323(18) 0.017(2) 0.004(2) 0.045(3)

loop_
_atom_type_symbol
_atom_type_description
_atom_type_scat_dispersion_real
_atom_type_scat_dispersion_imag
_atom_type_scat_source
C C 0.0033 0.0016 'International Tables Vol C Tables 4.2.6.8 and 6.1.1.4'
H H 0.0000 0.0000 'International Tables Vol C Tables 4.2.6.8 and 6.1.1.4'
N N 0.0061 0.0033 'International Tables Vol C Tables 4.2.6.8 and 6.1.1.4'
O O 0.0106 0.0060 'International Tables Vol C Tables 4.2.6.8 and 6.1.1.4'

loop_
_geom_angle_atom_site_label_1
_geom_angle_atom_site_label_2
_geom_angle_atom_site_label_3
_geom_angle
_geom_angle_site_symmetry_1
C2 C1 C2 120.04(16) 3_665
C2 C1 C4 131.87(15) 3_665
C2 C1 C4 107.85(14) .
C1 C2 C1 119.96(16) 2_655
C1 C2 C3 131.95(15) 2_655
C1 C2 C3 107.77(14) .
O1 C3 N1 125.38(15) .
O1 C3 C2 129.06(16) .
N1 C3 C2 105.56(13) .
C4 N1 C3 113.44(13) .
C4 N1 C5 123.19(14) .
C3 N1 C5 123.35(14) .
O2 C4 N1 125.07(15) .
O2 C4 C1 129.66(15) .
N1 C4 C1 105.27(13) .
N1 C5 C6 111.21(14) .
N1 C5 H5 109.4 .
C6 C5 H5 109.4 .
N1 C5 H5A 109.4 .
C6 C5 H5A 109.4 .
H5 C5 H5A 108.0 .
C11 C6 C7 118.77(18) .
C11 C6 C5 120.51(17) .
C7 C6 C5 120.72(17) .
C8 C7 C6 120.6(2) .
C8 C7 H7 119.7 .
C6 C7 H7 119.7 .
C7 C8 C9 120.3(2) .
C7 C8 H8 119.9 .
C9 C8 H8 119.9 .
C8 C9 C10 119.4(2) .
C8 C9 H9 120.3 .
C10 C9 H9 120.3 .
C9 C10 C11 120.5(2) .
C9 C10 H10 119.7 .
C11 C10 H10 119.7 .
C6 C11 C10 120.4(2) .
C6 C11 H11 119.8 .
C10 C11 H11 119.8 .
C12 N2 C16 120.0 .
C13 C12 N2 120.0 .
C13 C12 H12 120.0 .
N2 C12 H12 120.0 .
C12 C13 C14 120.0 .
C12 C13 H13 120.0 .
C14 C13 H13 120.0 .
C15 C14 C13 120.0 .
C15 C14 H14 120.0 .
C13 C14 H14 120.0 .
C14 C15 C16 120.0 .
C14 C15 H15 120.0 .
C16 C15 H15 120.0 .
C15 C16 N2 120.0 .
C15 C16 H16 120.0 .
N2 C16 H16 120.0 .
C17 N3 C21 120.0 .
N3 C17 C18 120.0 .
N3 C17 H17 120.0 .
C18 C17 H17 120.0 .
C19 C18 C17 120.0 .
C19 C18 H18 120.0 .
C17 C18 H18 120.0 .
C20 C19 C18 120.0 .
C20 C19 H19 120.0 .
C18 C19 H19 120.0 .
C19 C20 C21 120.0 .
C19 C20 H20 120.0 .
C21 C20 H20 120.0 .
C20 C21 N3 120.0 .
C20 C21 H21 120.0 .
N3 C21 H21 120.0 .

loop_
_geom_bond_atom_site_label_1
_geom_bond_atom_site_label_2
_geom_bond_distance
_geom_bond_site_symmetry_2
C1 C2 1.382(2) 3_665
C1 C2 1.404(2) .
C1 C4 1.505(2) .
C2 C1 1.382(2) 2_655
C2 C3 1.499(2) .
C3 O1 1.206(2) .
C3 N1 1.390(2) .
N1 C4 1.388(2) .
N1 C5 1.472(2) .
C4 O2 1.207(2) .
C5 C6 1.516(2) .
C5 H5 0.9900 .
C5 H5A 0.9900 .
C6 C11 1.382(3) .
C6 C7 1.393(3) .
C7 C8 1.380(3) .
C7 H7 0.9500 .
C8 C9 1.380(3) .
C8 H8 0.9500 .
C9 C10 1.381(3) .
C9 H9 0.9500 .
C10 C11 1.383(3) .
C10 H10 0.9500 .
C11 H11 0.9500 .
N2 C12 1.3900 .
N2 C16 1.3900 .
C12 C13 1.3900 .
C12 H12 0.9500 .
C13 C14 1.3900 .
C13 H13 0.9500 .
C14 C15 1.3900 .
C14 H14 0.9500 .
C15 C16 1.3900 .
C15 H15 0.9500 .
C16 H16 0.9500 .
N3 C17 1.3900 .
N3 C21 1.3900 .
C17 C18 1.3900 .
C17 H17 0.9500 .
C18 C19 1.3900 .
C18 H18 0.9500 .
C19 C20 1.3900 .
C19 H19 0.9500 .
C20 C21 1.3900 .
C20 H20 0.9500 .
C21 H21 0.9500 .

loop_
_geom_torsion_atom_site_label_1
_geom_torsion_atom_site_label_2
_geom_torsion_atom_site_label_3
_geom_torsion_atom_site_label_4
_geom_torsion
_geom_torsion_site_symmetry_1
_geom_torsion_site_symmetry_4
C2 C1 C2 C1 -0.3(3) 3_665 2_655
C4 C1 C2 C1 174.72(11) . 2_655
C2 C1 C2 C3 -174.58(11) 3_665 .
C4 C1 C2 C3 0.46(17) . .
C1 C2 C3 O1 7.8(3) 2_655 .
C1 C2 C3 O1 -178.88(17) . .
C1 C2 C3 N1 -171.79(16) 2_655 .
C1 C2 C3 N1 1.53(17) . .
O1 C3 N1 C4 177.21(16) . .
C2 C3 N1 C4 -3.17(18) . .
O1 C3 N1 C5 -4.6(3) . .
C2 C3 N1 C5 175.05(14) . .
C3 N1 C4 O2 -176.44(15) . .
C5 N1 C4 O2 5.3(3) . .
C3 N1 C4 C1 3.44(18) . .
C5 N1 C4 C1 -174.79(14) . .
C2 C1 C4 O2 -8.2(3) 3_665 .
C2 C1 C4 O2 177.59(16) . .
C2 C1 C4 N1 171.95(16) 3_665 .
C2 C1 C4 N1 -2.28(17) . .
C4 N1 C5 C6 84.9(2) . .
C3 N1 C5 C6 -93.10(19) . .
N1 C5 C6 C11 -109.72(19) . .
N1 C5 C6 C7 69.8(2) . .
C11 C6 C7 C8 0.2(3) . .
C5 C6 C7 C8 -179.26(19) . .
C6 C7 C8 C9 -1.2(3) . .
C7 C8 C9 C10 1.4(3) . .
C8 C9 C10 C11 -0.6(3) . .
C7 C6 C11 C10 0.6(3) . .
C5 C6 C11 C10 -179.92(18) . .
C9 C10 C11 C6 -0.4(3) . .
C16 N2 C12 C13 0.0 . .
N2 C12 C13 C14 0.0 . .
C12 C13 C14 C15 0.0 . .
C13 C14 C15 C16 0.0 . .
C14 C15 C16 N2 0.0 . .
C12 N2 C16 C15 0.0 . .
C21 N3 C17 C18 0.0 . .
N3 C17 C18 C19 0.0 . .
C17 C18 C19 C20 0.0 . .
C18 C19 C20 C21 0.0 . .
C19 C20 C21 N3 0.0 . .
C17 N3 C21 C20 0.0 . .
